data_4129787
loop_
_publ_author_name
'Mo, Fanyang'
'Lim, Hee Nam'
'Dong, Guangbin'

_publ_section_title
;
 Bifunctional Ligand-Assisted Catalytic Ketone \a-Alkenylation with
 Internal Alkynes: Controlled Synthesis of Enones and Mechanistic Studies.
;
_journal_issue 49
_journal_name_full 'Journal of the American Chemical Society'
_journal_page_first 15518
_journal_page_last 15527
_journal_paper_doi 10.1021/jacs.5b10466
_journal_volume 137
_journal_year 2015
_chemical_formula_moiety '2 C3 H9 P, C16 H13 N2, Rh, H, Cl'
_chemical_formula_sum 'C22 H32 Cl N2 P2 Rh'
_chemical_formula_weight 524.80
_space_group_IT_number 14
_space_group_name_Hall '-P 2yn'
_space_group_name_H-M_alt 'P 1 21/n 1'
_symmetry_cell_setting monoclinic
_symmetry_space_group_name_H-M 'P 1 21/n 1'
_atom_sites_solution_hydrogens geom
_atom_sites_solution_primary direct
_atom_sites_solution_secondary difmap
_audit_creation_method SHELXL-97
_cell_angle_alpha 90.00
_cell_angle_beta 103.813(4)
_cell_angle_gamma 90.00
_cell_formula_units_Z 4
_cell_length_a 8.8644(16)
_cell_length_b 16.998(3)
_cell_length_c 16.172(3)
_cell_measurement_reflns_used 31782
_cell_measurement_temperature 163(2)
_cell_measurement_theta_max 27.5
_cell_measurement_theta_min 3.0
_cell_volume 2366.3(7)
_computing_cell_refinement 'CrystalClear (Rigaku Inc., 2008)'
_computing_data_collection 'CrystalClear (Rigaku Inc., 2008)'
_computing_data_reduction 'CrystalClear (Rigaku Inc., 2008)'
_computing_molecular_graphics 'XP SHELXTL/PC, Siemens Analytical'
_computing_structure_refinement 'XL SHELXTL/PC, Siemens Analytical'
_computing_structure_solution
;

SIR97 - Altomare A., Burla M.C., Camalli M., Cascarano G.L., Giacovazzo C., 
Guagliardi A., Moliterni A.G.G., Polidori G.,Spagna R.
;
_diffrn_ambient_temperature 163(2)
_diffrn_measured_fraction_theta_full 0.998
_diffrn_measured_fraction_theta_max 0.998
_diffrn_measurement_device_type 'Rigaku SCX-Mini with Mercury 2 CCD'
_diffrn_measurement_method \w-scans
_diffrn_radiation_monochromator graphite
_diffrn_radiation_source 'fine-focus sealed tube'
_diffrn_radiation_type MoK\a
_diffrn_radiation_wavelength 0.71073
_diffrn_reflns_av_R_equivalents 0.0418
_diffrn_reflns_av_sigmaI/netI 0.0280
_diffrn_reflns_limit_h_max 11
_diffrn_reflns_limit_h_min -11
_diffrn_reflns_limit_k_max 22
_diffrn_reflns_limit_k_min -21
_diffrn_reflns_limit_l_max 20
_diffrn_reflns_limit_l_min -20
_diffrn_reflns_number 31140
_diffrn_reflns_theta_full 27.48
_diffrn_reflns_theta_max 27.48
_diffrn_reflns_theta_min 3.19
_exptl_absorpt_coefficient_mu 0.980
_exptl_absorpt_correction_T_max 1.00
_exptl_absorpt_correction_T_min 0.854
_exptl_absorpt_correction_type multi-scan
_exptl_absorpt_process_details
;
Abscor. T. Higashi (2001). The Rigaku Corporation, Tokyo, Japan.
;
_exptl_crystal_colour yellow
_exptl_crystal_density_diffrn 1.473
_exptl_crystal_density_method 'not measured'
_exptl_crystal_description prisms
_exptl_crystal_F_000 1080
_exptl_crystal_size_max 0.22
_exptl_crystal_size_mid 0.17
_exptl_crystal_size_min 0.09
_refine_diff_density_max 0.567
_refine_diff_density_min -0.593
_refine_diff_density_rms 0.066
_refine_ls_extinction_method none
_refine_ls_goodness_of_fit_ref 1.207
_refine_ls_hydrogen_treatment mixed
_refine_ls_matrix_type full
_refine_ls_number_parameters 455
_refine_ls_number_reflns 5417
_refine_ls_number_restraints 796
_refine_ls_restrained_S_all 1.146
_refine_ls_R_factor_all 0.0396
_refine_ls_R_factor_gt 0.0326
_refine_ls_shift/su_max 0.001
_refine_ls_shift/su_mean 0.000
_refine_ls_structure_factor_coef Fsqd
_refine_ls_weighting_details 'calc w=1/[\s^2^(Fo^2^)+(0.0210P)^2^+1.7442P] where P=(Fo^2^+2Fc^2^)/3'
_refine_ls_weighting_scheme calc
_refine_ls_wR_factor_gt 0.0687
_refine_ls_wR_factor_ref 0.0710
_reflns_number_gt 4790
_reflns_number_total 5417
_reflns_threshold_expression >2sigma(I)
_cod_data_source_file ja5b10466_si_013.cif
_cod_data_source_block shelxl
_cod_depositor_comments
;
The following automatic conversions were performed:

data item '_symmetry_cell_setting' value 'Monoclinic' was changed to
'monoclinic' in accordance with the
/home/saulius/struct/COD-crude-data/automatic-downloads/DataCite-retrospective/ACS/depositions/lib/dictionaries/cif_core.dic
dictionary named 'cif_core.dic' version 2.4.2 last updated on
2011-04-26.

Automatic conversion script
Id: cif_fix_values 6909 2019-04-08 15:41:33Z antanas 
;
_cod_original_cell_volume 2366.2(7)
_cod_original_sg_symbol_H-M P21/n
_cod_database_code 4129787

loop_
_symmetry_equiv_pos_as_xyz
'x, y, z'
'-x+1/2, y+1/2, -z+1/2'
'-x, -y, -z'
'x-1/2, -y-1/2, z-1/2'

loop_
_atom_site_label
_atom_site_type_symbol
_atom_site_fract_x
_atom_site_fract_y
_atom_site_fract_z
_atom_site_U_iso_or_equiv
_atom_site_adp_type
_atom_site_occupancy
_atom_site_symmetry_multiplicity
_atom_site_calc_flag
_atom_site_refinement_flags
_atom_site_disorder_assembly
_atom_site_disorder_group
N1 N 0.9247(16) 0.5091(5) 0.1997(5) 0.0281(12) Uani 0.59 1 d PDU A 1
N2 N 0.9143(8) 0.4333(3) 0.3228(4) 0.0296(11) Uani 0.59 1 d PDU A 1
C1 C 0.7884(13) 0.5597(4) 0.3421(5) 0.0259(13) Uani 0.59 1 d PDU A 1
C2 C 0.7190(10) 0.5896(4) 0.4100(4) 0.0297(13) Uani 0.59 1 d PDU A 1
C3 C 0.6454(11) 0.6604(4) 0.4175(5) 0.0414(15) Uani 0.59 1 d PDU A 1
H3 H 0.6338 0.6991 0.3740 0.050 Uiso 0.59 1 calc PR A 1
C4 C 0.5884(9) 0.6743(4) 0.4902(4) 0.0501(15) Uani 0.59 1 d PDU A 1
H4 H 0.5416 0.7234 0.4969 0.060 Uiso 0.59 1 calc PR A 1
C5 C 0.5997(8) 0.6175(4) 0.5515(4) 0.0434(15) Uani 0.59 1 d PDU A 1
H5 H 0.5567 0.6268 0.5991 0.052 Uiso 0.59 1 calc PR A 1
C6 C 0.6731(8) 0.5465(4) 0.5449(4) 0.0418(14) Uani 0.59 1 d PDU A 1
H6 H 0.6821 0.5077 0.5881 0.050 Uiso 0.59 1 calc PR A 1
C7 C 0.7327(7) 0.5330(4) 0.4754(3) 0.0311(12) Uani 0.59 1 d PDU A 1
C8 C 0.8120(8) 0.4623(3) 0.4513(4) 0.0327(12) Uani 0.59 1 d PDU A 1
H8A H 0.7440 0.4154 0.4449 0.039 Uiso 0.59 1 calc PR A 1
H8B H 0.9100 0.4512 0.4939 0.039 Uiso 0.59 1 calc PR A 1
C9 C 0.8429(9) 0.4865(4) 0.3670(4) 0.0252(12) Uani 0.59 1 d PDU A 1
C10 C 0.9685(8) 0.3543(3) 0.3596(4) 0.0351(13) Uani 0.59 1 d PDU A 1
H10A H 0.8798 0.3221 0.3674 0.042 Uiso 0.59 1 calc PR A 1
H10B H 1.0441 0.3600 0.4152 0.042 Uiso 0.59 1 calc PR A 1
C11 C 1.0451(8) 0.3166(3) 0.2941(4) 0.0397(13) Uani 0.59 1 d PDU A 1
H11A H 1.1552 0.3041 0.3201 0.048 Uiso 0.59 1 calc PR A 1
H11B H 0.9904 0.2676 0.2712 0.048 Uiso 0.59 1 calc PR A 1
C12 C 1.0328(8) 0.3763(3) 0.2254(4) 0.0296(12) Uani 0.59 1 d PDU A 1
C13 C 1.0766(9) 0.3777(4) 0.1505(4) 0.0393(14) Uani 0.59 1 d PDU A 1
H13 H 1.1262 0.3334 0.1329 0.047 Uiso 0.59 1 calc PR A 1
C14 C 1.0482(11) 0.4448(5) 0.0997(4) 0.0413(14) Uani 0.59 1 d PDU A 1
H14 H 1.0803 0.4473 0.0478 0.050 Uiso 0.59 1 calc PR A 1
C15 C 0.9729(15) 0.5076(5) 0.1258(5) 0.0360(14) Uani 0.59 1 d PDU A 1
H15 H 0.9535 0.5526 0.0901 0.043 Uiso 0.59 1 calc PR A 1
C16 C 0.9559(10) 0.4437(4) 0.2471(4) 0.0274(12) Uani 0.59 1 d PDU A 1
N1B N 0.917(2) 0.5096(7) 0.2154(8) 0.0321(18) Uani 0.41 1 d PDU A 2
N2B N 0.8936(12) 0.4444(5) 0.3432(5) 0.0320(17) Uani 0.41 1 d PDU A 2
C1B C 0.767(2) 0.5732(6) 0.3474(7) 0.0291(19) Uani 0.41 1 d PDU A 2
C2B C 0.6935(14) 0.6098(5) 0.4101(6) 0.0317(18) Uani 0.41 1 d PDU A 2
C3B C 0.6226(17) 0.6826(6) 0.4105(7) 0.044(2) Uani 0.41 1 d PDU A 2
H3B H 0.6190 0.7190 0.3656 0.052 Uiso 0.41 1 calc PR A 2
C4B C 0.5561(13) 0.7012(6) 0.4788(6) 0.051(2) Uani 0.41 1 d PDU A 2
H4B H 0.5062 0.7505 0.4796 0.062 Uiso 0.41 1 calc PR A 2
C5B C 0.5626(12) 0.6489(6) 0.5443(6) 0.050(2) Uani 0.41 1 d PDU A 2
H5B H 0.5154 0.6625 0.5892 0.060 Uiso 0.41 1 calc PR A 2
C6B C 0.6361(11) 0.5769(6) 0.5464(5) 0.043(2) Uani 0.41 1 d PDU A 2
H6B H 0.6426 0.5416 0.5927 0.051 Uiso 0.41 1 calc PR A 2
C7B C 0.6995(12) 0.5584(5) 0.4793(5) 0.0365(18) Uani 0.41 1 d PDU A 2
C8B C 0.7810(11) 0.4854(5) 0.4649(5) 0.0352(19) Uani 0.41 1 d PDU A 2
H8BA H 0.7126 0.4388 0.4613 0.042 Uiso 0.41 1 calc PR A 2
H8BB H 0.8761 0.4770 0.5106 0.042 Uiso 0.41 1 calc PR A 2
C9B C 0.8199(14) 0.5020(6) 0.3805(6) 0.0310(18) Uani 0.41 1 d PDU A 2
C10B C 0.9452(12) 0.3672(5) 0.3861(5) 0.041(2) Uani 0.41 1 d PDU A 2
H9BA H 0.8550 0.3371 0.3954 0.049 Uiso 0.41 1 calc PR A 2
H9BB H 1.0192 0.3758 0.4417 0.049 Uiso 0.41 1 calc PR A 2
C11B C 1.0236(12) 0.3232(5) 0.3251(5) 0.041(2) Uani 0.41 1 d PDU A 2
H11C H 1.1326 0.3105 0.3534 0.049 Uiso 0.41 1 calc PR A 2
H11D H 0.9676 0.2738 0.3054 0.049 Uiso 0.41 1 calc PR A 2
C12B C 1.0168(12) 0.3777(5) 0.2528(5) 0.0329(18) Uani 0.41 1 d PDU A 2
C13B C 1.0677(13) 0.3722(6) 0.1808(6) 0.041(2) Uani 0.41 1 d PDU A 2
H13B H 1.1173 0.3255 0.1687 0.049 Uiso 0.41 1 calc PR A 2
C14B C 1.0473(16) 0.4352(7) 0.1244(6) 0.044(2) Uani 0.41 1 d PDU A 2
H14B H 1.0822 0.4325 0.0733 0.052 Uiso 0.41 1 calc PR A 2
C15B C 0.975(2) 0.5017(7) 0.1449(7) 0.039(2) Uani 0.41 1 d PDU A 2
H15B H 0.9648 0.5453 0.1072 0.047 Uiso 0.41 1 calc PR A 2
C16B C 0.9403(14) 0.4477(5) 0.2683(6) 0.0259(17) Uani 0.41 1 d PDU A 2
C17 C 0.4484(3) 0.50549(18) 0.24981(17) 0.0411(6) Uani 1 1 d . . .
H17A H 0.4276 0.5474 0.2872 0.062 Uiso 1 1 calc R . .
H17B H 0.5134 0.4650 0.2841 0.062 Uiso 1 1 calc R . .
H17C H 0.3500 0.4820 0.2190 0.062 Uiso 1 1 calc R . .
C18 C 0.4008(3) 0.60638(17) 0.10549(19) 0.0445(7) Uani 1 1 d . . .
H18A H 0.3104 0.5736 0.0805 0.067 Uiso 1 1 calc R . .
H18B H 0.4426 0.6292 0.0599 0.067 Uiso 1 1 calc R . .
H18C H 0.3696 0.6487 0.1390 0.067 Uiso 1 1 calc R . .
C19 C 0.5664(3) 0.46213(17) 0.10790(18) 0.0457(7) Uani 1 1 d . . .
H19A H 0.4628 0.4411 0.0824 0.069 Uiso 1 1 calc R . .
H19B H 0.6295 0.4214 0.1429 0.069 Uiso 1 1 calc R . .
H19C H 0.6162 0.4784 0.0627 0.069 Uiso 1 1 calc R . .
C20 C 0.9964(9) 0.7282(5) 0.4008(5) 0.0531(19) Uani 0.55 1 d P B 1
H20A H 0.9950 0.6836 0.4390 0.080 Uiso 0.55 1 calc PR B 1
H20B H 0.9069 0.7623 0.4001 0.080 Uiso 0.55 1 calc PR B 1
H20C H 1.0925 0.7582 0.4211 0.080 Uiso 0.55 1 calc PR B 1
C21 C 1.0108(9) 0.7773(4) 0.2360(4) 0.0624(19) Uani 0.55 1 d P B 1
H21A H 1.1046 0.8043 0.2677 0.094 Uiso 0.55 1 calc PR B 1
H21B H 0.9203 0.8113 0.2325 0.094 Uiso 0.55 1 calc PR B 1
H21C H 1.0215 0.7652 0.1784 0.094 Uiso 0.55 1 calc PR B 1
C22 C 1.1761(7) 0.6415(5) 0.3090(6) 0.081(2) Uani 0.55 1 d P B 1
H22A H 1.2563 0.6778 0.3393 0.121 Uiso 0.55 1 calc PR B 1
H22B H 1.1991 0.6263 0.2549 0.121 Uiso 0.55 1 calc PR B 1
H22C H 1.1744 0.5946 0.3439 0.121 Uiso 0.55 1 calc PR B 1
C20A C 0.9320(10) 0.7934(4) 0.2581(6) 0.053(2) Uani 0.45 1 d P B 2
H20D H 0.8436 0.8088 0.2811 0.080 Uiso 0.45 1 calc PR B 2
H20E H 0.9034 0.7980 0.1959 0.080 Uiso 0.45 1 calc PR B 2
H20F H 1.0205 0.8279 0.2814 0.080 Uiso 0.45 1 calc PR B 2
C21A C 1.1446(8) 0.6797(4) 0.2296(6) 0.063(2) Uani 0.45 1 d P B 2
H21D H 1.2308 0.7149 0.2549 0.094 Uiso 0.45 1 calc PR B 2
H21E H 1.1039 0.6935 0.1696 0.094 Uiso 0.45 1 calc PR B 2
H21F H 1.1816 0.6252 0.2338 0.094 Uiso 0.45 1 calc PR B 2
C22A C 1.0695(13) 0.6933(8) 0.3912(6) 0.088(4) Uani 0.45 1 d P B 2
H22D H 1.1449 0.7365 0.4026 0.132 Uiso 0.45 1 calc PR B 2
H22E H 1.1229 0.6434 0.4088 0.132 Uiso 0.45 1 calc PR B 2
H22F H 0.9901 0.7019 0.4233 0.132 Uiso 0.45 1 calc PR B 2
Cl1 Cl 0.76728(8) 0.66657(4) 0.08532(4) 0.04099(16) Uani 1 1 d . . .
P1 P 0.54906(7) 0.54632(4) 0.17405(4) 0.03006(14) Uani 1 1 d . . .
P2 P 0.98610(8) 0.69015(4) 0.28816(5) 0.03742(16) Uani 1 1 d . . .
Rh1 Rh 0.78016(2) 0.610002(11) 0.229497(11) 0.02573(6) Uani 1 1 d . A .
H1RH H 0.681(4) 0.676(2) 0.244(2) 0.078(11) Uiso 1 1 d . . .

loop_
_atom_site_aniso_label
_atom_site_aniso_U_11
_atom_site_aniso_U_22
_atom_site_aniso_U_33
_atom_site_aniso_U_23
_atom_site_aniso_U_13
_atom_site_aniso_U_12
N1 0.030(2) 0.029(2) 0.026(3) 0.0031(19) 0.009(2) 0.0046(17)
N2 0.030(2) 0.029(2) 0.032(3) 0.0041(19) 0.0100(19) 0.0052(15)
C1 0.026(3) 0.030(3) 0.022(2) 0.002(2) 0.0066(18) -0.002(2)
C2 0.030(3) 0.032(3) 0.027(2) -0.006(2) 0.0059(18) -0.002(2)
C3 0.048(3) 0.044(3) 0.031(2) -0.006(2) 0.008(2) -0.001(3)
C4 0.057(3) 0.054(3) 0.042(3) -0.013(3) 0.017(2) 0.002(3)
C5 0.052(3) 0.045(4) 0.039(2) -0.008(3) 0.022(2) -0.002(3)
C6 0.051(3) 0.046(3) 0.031(2) 0.000(2) 0.014(2) -0.011(3)
C7 0.033(3) 0.037(3) 0.0240(19) -0.001(2) 0.0089(18) -0.006(2)
C8 0.036(3) 0.034(3) 0.028(2) 0.005(2) 0.0088(19) -0.004(2)
C9 0.025(2) 0.030(3) 0.021(2) 0.005(2) 0.0061(17) -0.002(2)
C10 0.037(3) 0.031(3) 0.037(3) 0.010(2) 0.009(2) -0.001(2)
C11 0.040(2) 0.030(2) 0.047(3) 0.000(2) 0.007(2) 0.0041(19)
C12 0.029(2) 0.028(2) 0.032(3) 0.002(2) 0.008(2) 0.0002(17)
C13 0.037(2) 0.042(3) 0.040(3) -0.003(3) 0.012(3) 0.009(2)
C14 0.045(2) 0.049(3) 0.034(3) 0.004(2) 0.018(3) 0.006(2)
C15 0.041(2) 0.042(3) 0.028(3) 0.003(2) 0.014(3) 0.004(2)
C16 0.023(2) 0.031(2) 0.030(3) 0.000(2) 0.010(2) -0.0041(17)
N1B 0.032(3) 0.033(3) 0.032(4) 0.000(3) 0.008(3) 0.003(2)
N2B 0.037(3) 0.031(3) 0.028(3) 0.013(3) 0.005(3) -0.003(3)
C1B 0.030(4) 0.033(4) 0.023(3) 0.002(3) 0.003(2) -0.006(3)
C2B 0.035(3) 0.038(4) 0.023(3) -0.005(3) 0.008(2) -0.007(3)
C3B 0.048(4) 0.049(4) 0.034(3) -0.011(3) 0.011(3) 0.003(3)
C4B 0.054(4) 0.060(4) 0.041(3) -0.013(3) 0.012(3) 0.000(3)
C5B 0.052(4) 0.059(4) 0.042(3) -0.012(4) 0.018(3) -0.008(3)
C6B 0.045(4) 0.048(5) 0.038(3) 0.002(4) 0.016(3) -0.004(4)
C7B 0.038(3) 0.041(4) 0.031(3) -0.004(3) 0.008(2) -0.009(3)
C8B 0.040(4) 0.040(4) 0.026(3) 0.006(3) 0.009(3) -0.011(3)
C9B 0.032(3) 0.034(3) 0.026(3) 0.003(3) 0.004(2) -0.006(3)
C10B 0.044(3) 0.034(3) 0.041(4) 0.008(3) 0.001(3) -0.002(3)
C11B 0.044(4) 0.031(3) 0.043(4) 0.008(3) 0.001(3) -0.004(3)
C12B 0.027(3) 0.028(3) 0.041(4) -0.002(3) 0.002(3) -0.002(2)
C13B 0.040(3) 0.036(3) 0.044(4) 0.003(4) 0.007(4) 0.006(3)
C14B 0.044(3) 0.051(4) 0.039(4) 0.001(3) 0.016(3) 0.006(3)
C15B 0.040(3) 0.040(3) 0.037(4) 0.004(3) 0.007(4) 0.004(3)
C16B 0.023(3) 0.023(3) 0.029(4) 0.000(3) 0.002(3) 0.000(2)
C17 0.0370(14) 0.0507(17) 0.0349(14) 0.0018(12) 0.0075(11) -0.0136(12)
C18 0.0388(15) 0.0459(17) 0.0439(15) 0.0056(13) 0.0002(12) 0.0057(12)
C19 0.0476(17) 0.0491(18) 0.0376(15) -0.0100(13) 0.0047(13) 0.0023(13)
C20 0.068(5) 0.054(5) 0.034(3) -0.008(3) 0.006(3) -0.026(3)
C21 0.078(5) 0.062(5) 0.042(3) 0.009(3) 0.005(3) -0.030(4)
C22 0.033(3) 0.078(5) 0.124(7) -0.037(5) 0.004(4) -0.005(3)
C20A 0.056(5) 0.021(3) 0.081(6) 0.006(3) 0.013(4) -0.005(3)
C21A 0.041(4) 0.046(4) 0.110(7) -0.019(4) 0.034(4) -0.013(3)
C22A 0.090(9) 0.114(11) 0.045(5) 0.023(6) -0.015(6) -0.061(7)
Cl1 0.0510(4) 0.0442(4) 0.0281(3) 0.0132(3) 0.0100(3) 0.0028(3)
P1 0.0307(3) 0.0344(4) 0.0240(3) 0.0022(3) 0.0044(2) 0.0002(3)
P2 0.0348(4) 0.0286(3) 0.0488(4) 0.0038(3) 0.0098(3) -0.0043(3)
Rh1 0.02822(10) 0.02577(10) 0.02330(9) 0.00752(7) 0.00636(7) 0.00202(7)

loop_
_atom_type_symbol
_atom_type_description
_atom_type_scat_dispersion_real
_atom_type_scat_dispersion_imag
_atom_type_scat_source
C C 0.0033 0.0016 'International Tables Vol C Tables 4.2.6.8 and 6.1.1.4'
H H 0.0000 0.0000 'International Tables Vol C Tables 4.2.6.8 and 6.1.1.4'
Cl Cl 0.1484 0.1585 'International Tables Vol C Tables 4.2.6.8 and 6.1.1.4'
N N 0.0061 0.0033 'International Tables Vol C Tables 4.2.6.8 and 6.1.1.4'
P P 0.1023 0.0942 'International Tables Vol C Tables 4.2.6.8 and 6.1.1.4'
Rh Rh -1.1178 0.9187 'International Tables Vol C Tables 4.2.6.8 and 6.1.1.4'

loop_
_geom_angle_atom_site_label_1
_geom_angle_atom_site_label_2
_geom_angle_atom_site_label_3
_geom_angle
C16 N1 C15 114.9(5)
C16 N1 Rh1 123.9(4)
C15 N1 Rh1 120.9(4)
C16 N2 C9 128.7(4)
C16 N2 C10 109.8(4)
C9 N2 C10 121.3(5)
C9 C1 C2 106.1(4)
C9 C1 Rh1 126.5(4)
C2 C1 Rh1 127.0(4)
C3 C2 C7 119.0(5)
C3 C2 C1 130.8(5)
C7 C2 C1 110.3(5)
C2 C3 C4 119.2(6)
C2 C3 H3 120.4
C4 C3 H3 120.4
C5 C4 C3 120.6(6)
C5 C4 H4 119.7
C3 C4 H4 119.7
C4 C5 C6 120.8(5)
C4 C5 H5 119.6
C6 C5 H5 119.6
C7 C6 C5 119.2(5)
C7 C6 H6 120.4
C5 C6 H6 120.4
C6 C7 C2 121.2(6)
C6 C7 C8 130.4(5)
C2 C7 C8 108.4(4)
C7 C8 C9 102.4(4)
C7 C8 H8A 111.3
C9 C8 H8A 111.3
C7 C8 H8B 111.3
C9 C8 H8B 111.3
H8A C8 H8B 109.2
C1 C9 N2 127.9(5)
C1 C9 C8 112.8(5)
N2 C9 C8 119.2(4)
N2 C10 C11 104.7(4)
N2 C10 H10A 110.8
C11 C10 H10A 110.8
N2 C10 H10B 110.8
C11 C10 H10B 110.8
H10A C10 H10B 108.9
C12 C11 C10 105.5(4)
C12 C11 H11A 110.6
C10 C11 H11A 110.6
C12 C11 H11B 110.6
C10 C11 H11B 110.6
H11A C11 H11B 108.8
C13 C12 C16 117.6(5)
C13 C12 C11 133.8(5)
C16 C12 C11 108.6(5)
C12 C13 C14 119.4(5)
C12 C13 H13 120.3
C14 C13 H13 120.3
C15 C14 C13 119.1(5)
C15 C14 H14 120.4
C13 C14 H14 120.4
N1 C15 C14 124.1(6)
N1 C15 H15 118.0
C14 C15 H15 118.0
N1 C16 N2 123.6(5)
N1 C16 C12 125.0(5)
N2 C16 C12 111.4(4)
C16B N1B C15B 115.1(7)
C16B N1B Rh1 124.3(6)
C15B N1B Rh1 120.3(6)
C16B N2B C9B 128.7(6)
C16B N2B C10B 108.7(6)
C9B N2B C10B 122.5(6)
C9B C1B C2B 105.7(6)
C9B C1B Rh1 123.5(6)
C2B C1B Rh1 130.6(6)
C3B C2B C7B 118.7(6)
C3B C2B C1B 131.0(6)
C7B C2B C1B 110.3(6)
C2B C3B C4B 118.6(7)
C2B C3B H3B 120.7
C4B C3B H3B 120.7
C5B C4B C3B 120.8(8)
C5B C4B H4B 119.6
C3B C4B H4B 119.6
C4B C5B C6B 121.7(8)
C4B C5B H5B 119.2
C6B C5B H5B 119.2
C7B C6B C5B 117.5(7)
C7B C6B H6B 121.2
C5B C6B H6B 121.2
C6B C7B C2B 122.7(7)
C6B C7B C8B 128.5(7)
C2B C7B C8B 108.8(6)
C7B C8B C9B 102.2(5)
C7B C8B H8BA 111.3
C9B C8B H8BA 111.3
C7B C8B H8BB 111.3
C9B C8B H8BB 111.3
H8BA C8B H8BB 109.2
C1B C9B N2B 127.5(6)
C1B C9B C8B 113.0(6)
N2B C9B C8B 119.4(6)
N2B C10B C11B 105.3(6)
N2B C10B H9BA 110.7
C11B C10B H9BA 110.7
N2B C10B H9BB 110.7
C11B C10B H9BB 110.7
H9BA C10B H9BB 108.8
C12B C11B C10B 105.3(5)
C12B C11B H11C 110.7
C10B C11B H11C 110.7
C12B C11B H11D 110.7
C10B C11B H11D 110.7
H11C C11B H11D 108.8
C13B C12B C16B 118.8(7)
C13B C12B C11B 132.8(7)
C16B C12B C11B 108.4(6)
C12B C13B C14B 119.7(7)
C12B C13B H13B 120.1
C14B C13B H13B 120.1
C15B C14B C13B 117.9(7)
C15B C14B H14B 121.1
C13B C14B H14B 121.1
N1B C15B C14B 124.9(8)
N1B C15B H15B 117.6
C14B C15B H15B 117.6
N1B C16B N2B 124.3(6)
N1B C16B C12B 123.5(7)
N2B C16B C12B 112.2(6)
P1 C17 H17A 109.5
P1 C17 H17B 109.5
H17A C17 H17B 109.5
P1 C17 H17C 109.5
H17A C17 H17C 109.5
H17B C17 H17C 109.5
P1 C18 H18A 109.5
P1 C18 H18B 109.5
H18A C18 H18B 109.5
P1 C18 H18C 109.5
H18A C18 H18C 109.5
H18B C18 H18C 109.5
P1 C19 H19A 109.5
P1 C19 H19B 109.5
H19A C19 H19B 109.5
P1 C19 H19C 109.5
H19A C19 H19C 109.5
H19B C19 H19C 109.5
P2 C20 H20A 109.5
P2 C20 H20B 109.5
P2 C20 H20C 109.5
P2 C21 H21A 109.5
P2 C21 H21B 109.5
P2 C21 H21C 109.5
P2 C22 H22A 109.5
P2 C22 H22B 109.5
P2 C22 H22C 109.5
P2 C20A H20D 109.5
P2 C20A H20E 109.5
H20D C20A H20E 109.5
P2 C20A H20F 109.5
H20D C20A H20F 109.5
H20E C20A H20F 109.5
P2 C21A H21D 109.5
P2 C21A H21E 109.5
H21D C21A H21E 109.5
P2 C21A H21F 109.5
H21D C21A H21F 109.5
H21E C21A H21F 109.5
P2 C22A H22D 109.5
P2 C22A H22E 109.5
H22D C22A H22E 109.5
P2 C22A H22F 109.5
H22D C22A H22F 109.5
H22E C22A H22F 109.5
C19 P1 C17 102.75(14)
C19 P1 C18 103.53(14)
C17 P1 C18 103.08(14)
C19 P1 Rh1 114.07(10)
C17 P1 Rh1 116.85(9)
C18 P1 Rh1 114.84(10)
C21 P2 C22 104.8(4)
C22A P2 C20A 105.0(6)
C22A P2 C21A 107.6(5)
C20A P2 C21A 97.8(4)
C21 P2 C20 101.0(3)
C22 P2 C20 98.3(4)
C22A P2 Rh1 123.8(4)
C21 P2 Rh1 118.9(2)
C22 P2 Rh1 114.4(2)
C20A P2 Rh1 108.9(3)
C21A P2 Rh1 110.6(2)
C20 P2 Rh1 116.5(2)
C1B Rh1 N1B 90.8(3)
C1 Rh1 N1 88.3(2)
C1 Rh1 P2 91.4(4)
C1B Rh1 P2 90.7(5)
N1B Rh1 P2 95.9(6)
N1 Rh1 P2 95.9(4)
C1 Rh1 P1 89.4(4)
C1B Rh1 P1 88.7(5)
N1B Rh1 P1 93.3(6)
N1 Rh1 P1 93.3(4)
P2 Rh1 P1 170.79(3)
C1 Rh1 Cl1 177.2(3)
C1B Rh1 Cl1 172.6(3)
N1B Rh1 Cl1 96.2(2)
N1 Rh1 Cl1 89.73(15)
P2 Rh1 Cl1 90.68(3)
P1 Rh1 Cl1 88.81(2)
C1 Rh1 H1RH 94.4(13)
C1B Rh1 H1RH 85.4(13)
N1B Rh1 H1RH 175.7(14)
N1 Rh1 H1RH 176.6(14)
P2 Rh1 H1RH 86.2(14)
P1 Rh1 H1RH 84.6(14)
Cl1 Rh1 H1RH 87.5(13)

loop_
_geom_bond_atom_site_label_1
_geom_bond_atom_site_label_2
_geom_bond_distance
N1 C16 1.341(5)
N1 C15 1.362(6)
N1 Rh1 2.261(6)
N2 C16 1.372(6)
N2 C9 1.395(6)
N2 C10 1.501(5)
C1 C9 1.360(6)
C1 C2 1.472(6)
C1 Rh1 1.997(6)
C2 C3 1.389(7)
C2 C7 1.413(6)
C3 C4 1.407(6)
C3 H3 0.9500
C4 C5 1.371(7)
C4 H4 0.9500
C5 C6 1.387(7)
C5 H5 0.9500
C6 C7 1.372(7)
C6 H6 0.9500
C7 C8 1.489(7)
C8 C9 1.510(6)
C8 H8A 0.9900
C8 H8B 0.9900
C10 C11 1.528(7)
C10 H10A 0.9900
C10 H10B 0.9900
C11 C12 1.489(7)
C11 H11A 0.9900
C11 H11B 0.9900
C12 C13 1.357(7)
C12 C16 1.419(6)
C13 C14 1.393(7)
C13 H13 0.9500
C14 C15 1.376(6)
C14 H14 0.9500
C15 H15 0.9500
N1B C16B 1.341(7)
N1B C15B 1.363(7)
N1B Rh1 2.137(10)
N2B C16B 1.373(7)
N2B C9B 1.391(7)
N2B C10B 1.503(7)
C1B C9B 1.361(7)
C1B C2B 1.471(7)
C1B Rh1 2.035(8)
C2B C3B 1.388(8)
C2B C7B 1.410(7)
C3B C4B 1.406(7)
C3B H3B 0.9500
C4B C5B 1.373(9)
C4B H4B 0.9500
C5B C6B 1.382(9)
C5B H5B 0.9500
C6B C7B 1.373(8)
C6B H6B 0.9500
C7B C8B 1.482(8)
C8B C9B 1.513(7)
C8B H8BA 0.9900
C8B H8BB 0.9900
C10B C11B 1.529(8)
C10B H9BA 0.9900
C10B H9BB 0.9900
C11B C12B 1.482(8)
C11B H11C 0.9900
C11B H11D 0.9900
C12B C13B 1.349(8)
C12B C16B 1.420(7)
C13B C14B 1.390(8)
C13B H13B 0.9500
C14B C15B 1.380(7)
C14B H14B 0.9500
C15B H15B 0.9500
C17 P1 1.817(3)
C17 H17A 0.9800
C17 H17B 0.9800
C17 H17C 0.9800
C18 P1 1.817(3)
C18 H18A 0.9800
C18 H18B 0.9800
C18 H18C 0.9800
C19 P1 1.815(3)
C19 H19A 0.9800
C19 H19B 0.9800
C19 H19C 0.9800
C20 P2 1.915(7)
C20 H20A 0.9800
C20 H20B 0.9800
C20 H20C 0.9800
C21 P2 1.744(6)
C21 H21A 0.9800
C21 H21B 0.9800
C21 H21C 0.9800
C22 P2 1.833(6)
C22 H22A 0.9800
C22 H22B 0.9800
C22 H22C 0.9800
C20A P2 1.853(7)
C20A H20D 0.9800
C20A H20E 0.9800
C20A H20F 0.9800
C21A P2 1.881(7)
C21A H21D 0.9800
C21A H21E 0.9800
C21A H21F 0.9800
C22A P2 1.655(10)
C22A H22D 0.9800
C22A H22E 0.9800
C22A H22F 0.9800
Cl1 Rh1 2.4994(7)
P1 Rh1 2.3011(7)
P2 Rh1 2.2939(8)
Rh1 H1RH 1.47(4)

loop_
_geom_torsion_atom_site_label_1
_geom_torsion_atom_site_label_2
_geom_torsion_atom_site_label_3
_geom_torsion_atom_site_label_4
_geom_torsion
C9 C1 C2 C3 -179.3(9)
Rh1 C1 C2 C3 -6.6(15)
C9 C1 C2 C7 -0.1(10)
Rh1 C1 C2 C7 172.6(8)
C7 C2 C3 C4 0.8(12)
C1 C2 C3 C4 179.9(9)
C2 C3 C4 C5 -2.5(12)
C3 C4 C5 C6 2.7(11)
C4 C5 C6 C7 -1.0(10)
C5 C6 C7 C2 -0.7(10)
C5 C6 C7 C8 -178.1(7)
C3 C2 C7 C6 0.8(10)
C1 C2 C7 C6 -178.5(7)
C3 C2 C7 C8 178.7(7)
C1 C2 C7 C8 -0.6(9)
C6 C7 C8 C9 178.6(7)
C2 C7 C8 C9 1.0(7)
C2 C1 C9 N2 177.8(8)
Rh1 C1 C9 N2 5.1(14)
C2 C1 C9 C8 0.8(10)
Rh1 C1 C9 C8 -172.0(7)
C16 N2 C9 C1 4.9(14)
C10 N2 C9 C1 179.8(8)
C16 N2 C9 C8 -178.3(8)
C10 N2 C9 C8 -3.3(10)
C7 C8 C9 C1 -1.1(8)
C7 C8 C9 N2 -178.4(7)
C16 N2 C10 C11 -1.7(8)
C9 N2 C10 C11 -177.5(7)
N2 C10 C11 C12 1.0(7)
C10 C11 C12 C13 -179.1(8)
C10 C11 C12 C16 0.0(7)
C16 C12 C13 C14 1.5(11)
C11 C12 C13 C14 -179.5(8)
C12 C13 C14 C15 -1.5(12)
C16 N1 C15 C14 0.1(17)
Rh1 N1 C15 C14 -173.5(9)
C13 C14 C15 N1 0.7(16)
C15 N1 C16 N2 -178.8(10)
Rh1 N1 C16 N2 -5.4(15)
C15 N1 C16 C12 -0.1(15)
Rh1 N1 C16 C12 173.3(8)
C9 N2 C16 N1 -3.9(14)
C10 N2 C16 N1 -179.3(9)
C9 N2 C16 C12 177.2(7)
C10 N2 C16 C12 1.8(9)
C13 C12 C16 N1 -0.7(13)
C11 C12 C16 N1 -179.9(9)
C13 C12 C16 N2 178.2(7)
C11 C12 C16 N2 -1.1(9)
C9B C1B C2B C3B 178.9(14)
Rh1 C1B C2B C3B -6(2)
C9B C1B C2B C7B -1.6(15)
Rh1 C1B C2B C7B 173.4(12)
C7B C2B C3B C4B -1.6(18)
C1B C2B C3B C4B 177.8(14)
C2B C3B C4B C5B 0.7(18)
C3B C4B C5B C6B 1.0(16)
C4B C5B C6B C7B -1.7(15)
C5B C6B C7B C2B 0.7(15)
C5B C6B C7B C8B -178.7(10)
C3B C2B C7B C6B 0.9(16)
C1B C2B C7B C6B -178.6(11)
C3B C2B C7B C8B -179.6(11)
C1B C2B C7B C8B 0.9(13)
C6B C7B C8B C9B 179.6(10)
C2B C7B C8B C9B 0.1(11)
C2B C1B C9B N2B 177.7(13)
Rh1 C1B C9B N2B 2(2)
C2B C1B C9B C8B 1.7(15)
Rh1 C1B C9B C8B -173.7(11)
C16B N2B C9B C1B 5(2)
C10B N2B C9B C1B -179.3(13)
C16B N2B C9B C8B -179.2(11)
C10B N2B C9B C8B -3.6(16)
C7B C8B C9B C1B -1.2(13)
C7B C8B C9B N2B -177.5(10)
C16B N2B C10B C11B -2.1(11)
C9B N2B C10B C11B -178.4(10)
N2B C10B C11B C12B 1.5(10)
C10B C11B C12B C13B 179.3(12)
C10B C11B C12B C16B -0.5(11)
C16B C12B C13B C14B 1.3(16)
C11B C12B C13B C14B -178.5(11)
C12B C13B C14B C15B 0.1(18)
C16B N1B C15B C14B 3(3)
Rh1 N1B C15B C14B -171.4(14)
C13B C14B C15B N1B -2(2)
C15B N1B C16B N2B 178.8(15)
Rh1 N1B C16B N2B -7(2)
C15B N1B C16B C12B -1(2)
Rh1 N1B C16B C12B 172.7(12)
C9B N2B C16B N1B -2(2)
C10B N2B C16B N1B -178.0(14)
C9B N2B C16B C12B 178.0(11)
C10B N2B C16B C12B 1.9(13)
C13B C12B C16B N1B -0.8(19)
C11B C12B C16B N1B 179.1(14)
C13B C12B C16B N2B 179.3(11)
C11B C12B C16B N2B -0.9(13)
C9 C1 Rh1 C1B 169(6)
C2 C1 Rh1 C1B -2(5)
C9 C1 Rh1 N1B -9.8(11)
C2 C1 Rh1 N1B 178.9(12)
C9 C1 Rh1 N1 -9.6(10)
C2 C1 Rh1 N1 179.1(10)
C9 C1 Rh1 P2 -105.5(9)
C2 C1 Rh1 P2 83.2(9)
C9 C1 Rh1 P1 83.7(9)
C2 C1 Rh1 P1 -87.6(9)
C9B C1B Rh1 C1 -9(5)
C2B C1B Rh1 C1 177(7)
C9B C1B Rh1 N1B -7.6(15)
C2B C1B Rh1 N1B 178.1(16)
C9B C1B Rh1 N1 -7.5(14)
C2B C1B Rh1 N1 178.3(15)
C9B C1B Rh1 P2 -103.5(13)
C2B C1B Rh1 P2 82.2(15)
C9B C1B Rh1 P1 85.6(13)
C2B C1B Rh1 P1 -88.6(15)
C16B N1B Rh1 C1 10.5(15)
C15B N1B Rh1 C1 -175.9(17)
C16B N1B Rh1 C1B 10.3(17)
C15B N1B Rh1 C1B -176.1(16)
C16B N1B Rh1 N1 -168(10)
C15B N1B Rh1 N1 5(8)
C16B N1B Rh1 P2 101.1(16)
C15B N1B Rh1 P2 -85.3(16)
C16B N1B Rh1 P1 -78.4(16)
C15B N1B Rh1 P1 95.2(16)
C16B N1B Rh1 Cl1 -167.6(15)
C15B N1B Rh1 Cl1 6.0(16)
C16 N1 Rh1 C1 10.1(11)
C15 N1 Rh1 C1 -176.9(11)
C16 N1 Rh1 C1B 9.9(12)
C15 N1 Rh1 C1B -177.1(11)
C16 N1 Rh1 N1B 11(8)
C15 N1 Rh1 N1B -176(10)
C16 N1 Rh1 P2 101.4(10)
C15 N1 Rh1 P2 -85.6(10)
C16 N1 Rh1 P1 -79.2(10)
C15 N1 Rh1 P1 93.8(10)
C16 N1 Rh1 Cl1 -168.0(10)
C15 N1 Rh1 Cl1 5.0(10)
C22A P2 Rh1 C1 -4.5(6)
C21 P2 Rh1 C1 -158.0(4)
C22 P2 Rh1 C1 77.1(4)
C20A P2 Rh1 C1 -128.4(4)
C21A P2 Rh1 C1 125.3(4)
C20 P2 Rh1 C1 -36.7(3)
C22A P2 Rh1 C1B 4.5(6)
C21 P2 Rh1 C1B -149.0(4)
C22 P2 Rh1 C1B 86.1(4)
C20A P2 Rh1 C1B -119.4(4)
C21A P2 Rh1 C1B 134.3(4)
C20 P2 Rh1 C1B -27.7(4)
C22A P2 Rh1 N1B -86.4(6)
C21 P2 Rh1 N1B 120.1(4)
C22 P2 Rh1 N1B -4.8(4)
C20A P2 Rh1 N1B 149.7(4)
C21A P2 Rh1 N1B 43.4(4)
C20 P2 Rh1 N1B -118.6(4)
C22A P2 Rh1 N1 -92.9(6)
C21 P2 Rh1 N1 113.6(4)
C22 P2 Rh1 N1 -11.3(4)
C20A P2 Rh1 N1 143.2(3)
C21A P2 Rh1 N1 36.9(3)
C20 P2 Rh1 N1 -125.1(3)
C22A P2 Rh1 Cl1 177.3(6)
C21 P2 Rh1 Cl1 23.8(3)
C22 P2 Rh1 Cl1 -101.1(3)
C20A P2 Rh1 Cl1 53.4(3)
C21A P2 Rh1 Cl1 -52.9(3)
C20 P2 Rh1 Cl1 145.1(3)
C19 P1 Rh1 C1 -103.6(2)
C17 P1 Rh1 C1 16.2(2)
C18 P1 Rh1 C1 137.1(2)
C19 P1 Rh1 C1B -112.6(3)
C17 P1 Rh1 C1B 7.2(3)
C18 P1 Rh1 C1B 128.1(3)
C19 P1 Rh1 N1B -21.8(3)
C17 P1 Rh1 N1B 98.0(3)
C18 P1 Rh1 N1B -141.1(3)
C19 P1 Rh1 N1 -15.35(18)
C17 P1 Rh1 N1 104.45(19)
C18 P1 Rh1 N1 -134.63(19)
C19 P1 Rh1 Cl1 74.32(11)
C17 P1 Rh1 Cl1 -165.88(11)
C18 P1 Rh1 Cl1 -44.96(11)
